data_7108599
loop_
_publ_author_name
'Jie-Peng Zhang'
'Ai-Xin Zhu'
'Xiao-Ming Chen'

_publ_section_title
;
 Single-crystal X-ray diffraction and Raman spectroscopy studies of
 isobaric N2 adsorption in SOD-type metal-organic zeolites
;
_journal_name_full Chem.Commun.
_journal_page_first 11395
_journal_paper_doi 10.1039/c2cc35544b
_journal_volume 48
_journal_year 2012
_chemical_formula_sum 'C6 H8 N13 Zn'
_chemical_formula_weight 327.62
_chemical_name_systematic
;
?
;
_space_group_IT_number 217
_symmetry_cell_setting cubic
_symmetry_space_group_name_Hall 'I -4 2 3'
_symmetry_space_group_name_H-M 'I -4 3 m'
_atom_sites_solution_hydrogens geom
_atom_sites_solution_primary direct
_atom_sites_solution_secondary difmap
_audit_creation_method SHELXL-97
_cell_angle_alpha 90.00
_cell_angle_beta 90.00
_cell_angle_gamma 90.00
_cell_formula_units_Z 12
_cell_length_a 17.0550(8)
_cell_length_b 17.0550(8)
_cell_length_c 17.0550(8)
_cell_measurement_temperature 100(2)
_cell_volume 4960.8(4)
_computing_structure_refinement 'SHELXL-97 (Sheldrick, 1997)'
_computing_structure_solution 'SHELXS-97 (Sheldrick, 1990)'
_diffrn_ambient_temperature 100(2)
_diffrn_measured_fraction_theta_full 0.998
_diffrn_measured_fraction_theta_max 0.998
_diffrn_measurement_device_type CCD
_diffrn_measurement_method '/w scan'
_diffrn_radiation_monochromator graphite
_diffrn_radiation_source 'fine-focus sealed tube'
_diffrn_radiation_type MoK\a
_diffrn_radiation_wavelength 0.71073
_diffrn_reflns_av_R_equivalents 0.0807
_diffrn_reflns_av_sigmaI/netI 0.0302
_diffrn_reflns_limit_h_max 21
_diffrn_reflns_limit_h_min -21
_diffrn_reflns_limit_k_max 20
_diffrn_reflns_limit_k_min -21
_diffrn_reflns_limit_l_max 21
_diffrn_reflns_limit_l_min -21
_diffrn_reflns_number 18359
_diffrn_reflns_theta_full 25.98
_diffrn_reflns_theta_max 25.98
_diffrn_reflns_theta_min 1.69
_exptl_absorpt_coefficient_mu 1.497
_exptl_absorpt_correction_T_max 0.7440
_exptl_absorpt_correction_T_min 0.6540
_exptl_absorpt_correction_type multi-scan
_exptl_absorpt_process_details SADABS
_exptl_crystal_colour colorless
_exptl_crystal_density_diffrn 1.316
_exptl_crystal_density_method 'not measured'
_exptl_crystal_description block
_exptl_crystal_F_000 1980
_exptl_crystal_size_max 0.31
_exptl_crystal_size_mid 0.24
_exptl_crystal_size_min 0.21
_refine_diff_density_max 0.860
_refine_diff_density_min -0.347
_refine_diff_density_rms 0.104
_refine_ls_abs_structure_details 'Flack H D (1983), Acta Cryst. A39, 876-881'
_refine_ls_abs_structure_Flack 0.00(4)
_refine_ls_extinction_method none
_refine_ls_goodness_of_fit_ref 1.075
_refine_ls_hydrogen_treatment constr
_refine_ls_matrix_type full
_refine_ls_number_parameters 50
_refine_ls_number_reflns 940
_refine_ls_number_restraints 1
_refine_ls_restrained_S_all 1.078
_refine_ls_R_factor_all 0.0422
_refine_ls_R_factor_gt 0.0422
_refine_ls_shift/su_max 0.000
_refine_ls_shift/su_mean 0.000
_refine_ls_structure_factor_coef Fsqd
_refine_ls_weighting_details 'calc w=1/[\s^2^(Fo^2^)+(0.0743P)^2^+15.4830P] where P=(Fo^2^+2Fc^2^)/3'
_refine_ls_weighting_scheme calc
_refine_ls_wR_factor_gt 0.1209
_refine_ls_wR_factor_ref 0.1209
_reflns_number_gt 939
_reflns_number_total 940
_reflns_threshold_expression >2sigma(I)
_cod_data_source_file c2cc35544b.txt
_cod_data_source_block MAF-7_100K1
_cod_original_sg_symbol_H-M I-43m
_cod_database_code 7108599

loop_
_symmetry_equiv_pos_as_xyz
'x, y, z'
'-x, -y, z'
'-x, y, -z'
'x, -y, -z'
'z, x, y'
'z, -x, -y'
'-z, -x, y'
'-z, x, -y'
'y, z, x'
'-y, z, -x'
'y, -z, -x'
'-y, -z, x'
'y, x, z'
'-y, -x, z'
'y, -x, -z'
'-y, x, -z'
'x, z, y'
'-x, z, -y'
'-x, -z, y'
'x, -z, -y'
'z, y, x'
'z, -y, -x'
'-z, y, -x'
'-z, -y, x'
'x+1/2, y+1/2, z+1/2'
'-x+1/2, -y+1/2, z+1/2'
'-x+1/2, y+1/2, -z+1/2'
'x+1/2, -y+1/2, -z+1/2'
'z+1/2, x+1/2, y+1/2'
'z+1/2, -x+1/2, -y+1/2'
'-z+1/2, -x+1/2, y+1/2'
'-z+1/2, x+1/2, -y+1/2'
'y+1/2, z+1/2, x+1/2'
'-y+1/2, z+1/2, -x+1/2'
'y+1/2, -z+1/2, -x+1/2'
'-y+1/2, -z+1/2, x+1/2'
'y+1/2, x+1/2, z+1/2'
'-y+1/2, -x+1/2, z+1/2'
'y+1/2, -x+1/2, -z+1/2'
'-y+1/2, x+1/2, -z+1/2'
'x+1/2, z+1/2, y+1/2'
'-x+1/2, z+1/2, -y+1/2'
'-x+1/2, -z+1/2, y+1/2'
'x+1/2, -z+1/2, -y+1/2'
'z+1/2, y+1/2, x+1/2'
'z+1/2, -y+1/2, -x+1/2'
'-z+1/2, y+1/2, -x+1/2'
'-z+1/2, -y+1/2, x+1/2'

loop_
_atom_site_label
_atom_site_type_symbol
_atom_site_fract_x
_atom_site_fract_y
_atom_site_fract_z
_atom_site_U_iso_or_equiv
_atom_site_adp_type
_atom_site_occupancy
_atom_site_symmetry_multiplicity
_atom_site_calc_flag
_atom_site_refinement_flags
_atom_site_disorder_assembly
_atom_site_disorder_group
Zn1 Zn 0.0000 0.2500 0.5000 0.0226(3) Uani 1 4 d S . .
N1 N 0.0912(2) 0.18242(19) 0.47293(19) 0.0264(7) Uani 1 1 d . . .
C1 C 0.1252(2) 0.1252(2) 0.5130(4) 0.0316(18) Uani 1 2 d S A .
C2 C 0.1310(3) 0.1858(3) 0.4046(3) 0.0519(13) Uani 0.50 1 d P A 1
H2A H 0.1212 0.2217 0.3632 0.062 Uiso 0.50 1 calc PR A 1
N2 N 0.1310(3) 0.1858(3) 0.4046(3) 0.0519(13) Uani 0.50 1 d P A 2
C3 C 0.0979(5) 0.0979(5) 0.5931(4) 0.059(2) Uani 1 2 d S . .
H3A H 0.1268 0.1264 0.6339 0.089 Uiso 1 2 calc SR A .
H3B H 0.1077 0.0416 0.5985 0.089 Uiso 0.50 1 calc PR . .
H3C H 0.0417 0.1083 0.5988 0.089 Uiso 0.50 1 calc PR . .
N21 N 0.2783(9) 0.2783(9) 0.5315(11) 0.139(6) Uiso 1 2 d S . .
N22 N 0.272(2) 0.327(3) 0.521(3) 0.26(2) Uiso 0.50 1 d P . .
N31 N 0.2069(13) 0.2069(13) 0.7931(13) 0.124(9) Uiso 1 6 d S . .
N32 N 0.2362(11) 0.2362(11) 0.7638(11) 0.067(8) Uiso 0.50 6 d SP . .
N32' N 0.182(3) 0.182(3) 0.818(3) 0.19(3) Uiso 0.50 6 d SP . .
N41 N 0.259(2) 0.5000 0.5000 0.204(15) Uiso 0.83 4 d SPD . .
N42 N 0.324(4) 0.5000 0.5000 0.57(7) Uiso 0.83 4 d SPD . .

loop_
_atom_site_aniso_label
_atom_site_aniso_U_11
_atom_site_aniso_U_22
_atom_site_aniso_U_33
_atom_site_aniso_U_23
_atom_site_aniso_U_13
_atom_site_aniso_U_12
Zn1 0.0236(3) 0.0207(4) 0.0236(3) 0.000 0.000 0.000
N1 0.0270(17) 0.0248(16) 0.0275(16) 0.0028(11) 0.0020(12) 0.0030(13)
C1 0.0318(16) 0.0318(16) 0.031(5) 0.0014(17) 0.0014(17) 0.003(2)
C2 0.056(3) 0.065(3) 0.035(2) 0.017(2) 0.016(2) 0.018(2)
N2 0.056(3) 0.065(3) 0.035(2) 0.017(2) 0.016(2) 0.018(2)
C3 0.071(3) 0.071(3) 0.036(4) 0.018(3) 0.018(3) 0.039(5)

loop_
_atom_type_symbol
_atom_type_description
_atom_type_scat_dispersion_real
_atom_type_scat_dispersion_imag
_atom_type_scat_source
C C 0.0033 0.0016 'International Tables Vol C Tables 4.2.6.8 and 6.1.1.4'
H H 0.0000 0.0000 'International Tables Vol C Tables 4.2.6.8 and 6.1.1.4'
N N 0.0061 0.0033 'International Tables Vol C Tables 4.2.6.8 and 6.1.1.4'
Zn Zn 0.2839 1.4301 'International Tables Vol C Tables 4.2.6.8 and 6.1.1.4'

loop_
_geom_angle_atom_site_label_1
_geom_angle_atom_site_label_2
_geom_angle_atom_site_label_3
_geom_angle
_geom_angle_site_symmetry_1
_geom_angle_site_symmetry_3
N1 Zn1 N1 109.58(10) 3_556 48
N1 Zn1 N1 109.25(19) 3_556 .
N1 Zn1 N1 109.58(10) 48 .
N1 Zn1 N1 109.58(10) 3_556 46_455
N1 Zn1 N1 109.25(19) 48 46_455
N1 Zn1 N1 109.58(10) . 46_455
C1 N1 C2 104.9(4) . .
C1 N1 Zn1 130.4(3) . .
C2 N1 Zn1 124.6(3) . .
N1 C1 N1 112.2(6) 13 .
N1 C1 C3 123.9(3) 13 .
N1 C1 C3 123.9(3) . .
C2 C2 N1 109.0(2) 13 .
N22 N21 N22 101(6) . 13
N21 N22 N22 39(3) . 13
N32' N31 N32 180(10) . .
N31 N32 N32' 0(2) . .
N31 N32' N32 0(6) . .

loop_
_geom_bond_atom_site_label_1
_geom_bond_atom_site_label_2
_geom_bond_distance
_geom_bond_site_symmetry_2
Zn1 N1 1.991(3) 3_556
Zn1 N1 1.991(3) 48
Zn1 N1 1.991(3) .
Zn1 N1 1.991(3) 46_455
N1 C1 1.325(5) .
N1 C2 1.349(6) .
C1 N1 1.325(5) 13
C1 C3 1.516(9) .
C2 C2 1.321(10) 13
N21 N22 0.85(5) .
N21 N22 0.85(5) 13
N22 N22 1.32(9) 13
N31 N32' 0.73(9) .
N31 N32 0.87(4) .
N32 N32' 1.59(9) .
N41 N42 1.11(5) .
